data_7156615
loop_
_publ_author_name
'McCaw, Patrick G.'
'Khandavilli, U. B. Rao'
'Lawrence, Simon E.'
'Maguire, Anita R.'
'Collins, Stuart G.'

_publ_section_title
;
 Synthesis of 1,2,5-oxathiazole-S-oxides by 1,3-dipolar cycloadditions of
 nitrile oxides to \a-oxo sulfines.
;
_journal_issue 3
_journal_name_full 'Organic &amp; biomolecular chemistry'
_journal_page_first 622
_journal_page_last 638
_journal_paper_doi 10.1039/c8ob02691b
_journal_volume 17
_journal_year 2019
_chemical_formula_moiety 'C17 H12 F N O3 S'
_chemical_formula_sum 'C17 H12 F N O3 S'
_chemical_formula_weight 329.34
_space_group_crystal_system orthorhombic
_space_group_IT_number 61
_space_group_name_Hall '-P 2ac 2ab'
_space_group_name_H-M_alt 'P b c a'
_symmetry_space_group_name_Hall '-P 2ac 2ab'
_symmetry_space_group_name_H-M 'P b c a'
_atom_sites_solution_hydrogens geom
_audit_update_record
;
2018-10-26 deposited with the CCDC.
2018-12-12 downloaded from the CCDC.
;
_cell_angle_alpha 90
_cell_angle_beta 90
_cell_angle_gamma 90
_cell_formula_units_Z 8
_cell_length_a 15.237(3)
_cell_length_b 11.212(2)
_cell_length_c 17.948(3)
_cell_measurement_reflns_used 9840
_cell_measurement_temperature 296.(2)
_cell_measurement_theta_max 67.1151
_cell_measurement_theta_min 2.9001
_cell_volume 3066.2(10)
_computing_cell_refinement 'SAINT V8.34A (Bruker AXS Inc., 2013)'
_computing_data_collection 'Bruker Instrument Service v2013.12.0.0'
_computing_data_reduction 'SAINT V8.34A (Bruker AXS Inc., 2013)'
_computing_structure_refinement 'SHELXL-2014/6 (Sheldrick, 2014)'
_diffrn_ambient_temperature 296.(2)
_diffrn_detector_area_resol_mean 8.3333
_diffrn_measured_fraction_theta_full 0.958
_diffrn_measured_fraction_theta_max 0.958
_diffrn_measurement_device_type 'Bruker ACS Kappa APEX II DUO diffractometer'
_diffrn_measurement_method '\w and \f scans'
_diffrn_radiation_monochromator 'Incoatec Montel Multilayer Mirror'
_diffrn_radiation_type CuK\a
_diffrn_radiation_wavelength 1.54178
_diffrn_reflns_av_R_equivalents 0.0398
_diffrn_reflns_av_unetI/netI 0.0276
_diffrn_reflns_limit_h_max 17
_diffrn_reflns_limit_h_min -16
_diffrn_reflns_limit_k_max 12
_diffrn_reflns_limit_k_min -13
_diffrn_reflns_limit_l_max 11
_diffrn_reflns_limit_l_min -21
_diffrn_reflns_number 16848
_diffrn_reflns_theta_full 67.14
_diffrn_reflns_theta_max 67.14
_diffrn_reflns_theta_min 5.72
_diffrn_source 'Incoatec Microfocus X-ray Source I\mS'
_diffrn_source_type Microfocus
_exptl_absorpt_coefficient_mu 2.111
_exptl_absorpt_correction_T_max 0.75
_exptl_absorpt_correction_T_min 0.44
_exptl_absorpt_correction_type multi-scan
_exptl_absorpt_process_details 'SADABS V2014/4 (Bruker AXS Inc.)'
_exptl_crystal_colour 'clear colourless'
_exptl_crystal_density_diffrn 1.427
_exptl_crystal_density_method 'not measured'
_exptl_crystal_description block
_exptl_crystal_F_000 1360
_exptl_crystal_size_max 0.498
_exptl_crystal_size_mid 0.310
_exptl_crystal_size_min 0.191
_refine_diff_density_max 0.513
_refine_diff_density_min -0.300
_refine_ls_extinction_method none
_refine_ls_goodness_of_fit_ref 1.097
_refine_ls_hydrogen_treatment constr
_refine_ls_matrix_type full
_refine_ls_number_parameters 209
_refine_ls_number_reflns 2637
_refine_ls_number_restraints 0
_refine_ls_restrained_S_all 1.097
_refine_ls_R_factor_all 0.0449
_refine_ls_R_factor_gt 0.0448
_refine_ls_shift/su_max 0.000
_refine_ls_shift/su_mean 0.000
_refine_ls_structure_factor_coef Fsqd
_refine_ls_weighting_details 'w=1/[\s^2^(Fo^2^)+(0.0709P)^2^+1.4891P] where P=(Fo^2^+2Fc^2^)/3'
_refine_ls_weighting_scheme calc
_refine_ls_wR_factor_gt 0.1302
_refine_ls_wR_factor_ref 0.1303
_reflns_number_gt 2617
_reflns_number_total 2637
_reflns_threshold_expression 'I > 2\s(I)'
_cod_data_source_file c8ob02691b2.cif
_cod_data_source_block I_CCDC3
_cod_depositor_comments 'Adding full bibliography for 7156612--7156616.cif.'
_cod_database_code 7156615

loop_
_space_group_symop_operation_xyz
'x, y, z'
'-x+1/2, -y, z+1/2'
'-x, y+1/2, -z+1/2'
'x+1/2, -y+1/2, -z'
'-x, -y, -z'
'x-1/2, y, -z-1/2'
'x, -y-1/2, z-1/2'
'-x-1/2, y-1/2, z'

loop_
_atom_site_type_symbol
_atom_site_label
_atom_site_fract_x
_atom_site_fract_y
_atom_site_fract_z
_atom_site_U_iso_or_equiv
_atom_site_adp_type
_atom_site_calc_flag
_atom_site_refinement_flags_adp
_atom_site_refinement_flags_posn
_atom_site_occupancy
O O1 0.61190(10) 0.19193(16) 0.12733(10) 0.0583(5) Uani d . . 1
N N5 0.55175(11) 0.28150(17) 0.10054(10) 0.0465(4) Uani d . . 1
C C3 0.49574(12) 0.30703(16) 0.15108(10) 0.0330(4) Uani d . . 1
C C4 0.50031(12) 0.24053(16) 0.22371(10) 0.0329(4) Uani d . . 1
S S2 0.61234(3) 0.17485(5) 0.21852(3) 0.0461(2) Uani d . . 1
C C6 0.42913(11) 0.39879(15) 0.13479(9) 0.0314(4) Uani d . . 1
C C7 0.45132(13) 0.49762(17) 0.09121(10) 0.0372(4) Uani d . . 1
H H7 0.5085 0.5059 0.0739 0.045 Uiso calc U R 1
C C8 0.38979(14) 0.58280(19) 0.07353(11) 0.0446(5) Uani d . . 1
H H8 0.4044 0.6484 0.0443 0.054 Uiso calc U R 1
C C9 0.30584(15) 0.56781(18) 0.10043(11) 0.0446(5) Uani d . . 1
C C10 0.28092(13) 0.47222(19) 0.14302(11) 0.0431(5) Uani d . . 1
H H10 0.2233 0.4645 0.1595 0.052 Uiso calc U R 1
C C11 0.34324(12) 0.38754(17) 0.16096(10) 0.0369(4) Uani d . . 1
H H11 0.3279 0.3227 0.1906 0.044 Uiso calc U R 1
F F12 0.24522(10) 0.65212(14) 0.08347(9) 0.0729(5) Uani d . . 1
C C13 0.43539(12) 0.13258(16) 0.22611(10) 0.0346(4) Uani d . . 1
C C14 0.39400(12) 0.13485(18) 0.29978(11) 0.0378(4) Uani d . . 1
C C15 0.33558(14) 0.0520(2) 0.32975(13) 0.0483(5) Uani d . . 1
H H15 0.3172 -0.0141 0.3027 0.058 Uiso calc U R 1
C C16 0.30635(16) 0.0724(2) 0.40123(14) 0.0581(6) Uani d . . 1
H H16 0.2676 0.0189 0.4232 0.07 Uiso calc U R 1
C C17 0.33410(16) 0.1721(2) 0.44110(14) 0.0588(7) Uani d . . 1
H H17 0.3129 0.1831 0.4892 0.071 Uiso calc U R 1
C C18 0.39199(15) 0.2558(2) 0.41221(12) 0.0484(5) Uani d . . 1
C C19 0.42190(13) 0.23428(17) 0.33978(10) 0.0376(4) Uani d . . 1
C C20 0.48534(14) 0.30999(17) 0.29596(11) 0.0392(5) Uani d . . 1
H H20A 0.54 0.3202 0.323 0.047 Uiso calc U R 1
H H20B 0.4605 0.3879 0.2857 0.047 Uiso calc U R 1
O O21 0.42561(10) 0.06335(12) 0.17530(8) 0.0472(4) Uani d . . 1
C C22 0.4231(2) 0.3633(3) 0.45553(14) 0.0666(7) Uani d . . 1
H H22A 0.3887 0.3716 0.5 0.1 Uiso calc U R 1
H H22B 0.4168 0.4335 0.4254 0.1 Uiso calc U R 1
H H22C 0.4837 0.353 0.4687 0.1 Uiso calc U R 1
O O23 0.67174(10) 0.26123(15) 0.25165(11) 0.0616(5) Uani d . . 1

loop_
_atom_site_aniso_label
_atom_site_aniso_U_11
_atom_site_aniso_U_22
_atom_site_aniso_U_33
_atom_site_aniso_U_12
_atom_site_aniso_U_13
_atom_site_aniso_U_23
O1 0.0438(9) 0.0665(11) 0.0646(11) 0.0207(7) 0.0078(7) -0.0049(8)
N5 0.0404(9) 0.0538(10) 0.0453(9) 0.0097(8) 0.0076(7) 0.0025(8)
C3 0.0322(9) 0.0325(9) 0.0342(9) -0.0032(7) 0.0003(7) 0.0000(7)
C4 0.0329(9) 0.0300(9) 0.0359(9) -0.0001(7) -0.0029(7) 0.0009(7)
S2 0.0368(3) 0.0393(3) 0.0621(4) 0.00463(19) -0.0094(2) 0.0024(2)
C6 0.0326(9) 0.0328(9) 0.0289(8) -0.0008(7) 0.0001(7) -0.0001(7)
C7 0.0386(10) 0.0410(10) 0.0321(9) -0.0060(8) 0.0007(7) 0.0046(7)
C8 0.0573(13) 0.0383(10) 0.0383(10) -0.0019(9) -0.0043(9) 0.0094(8)
C9 0.0485(11) 0.0425(11) 0.0429(10) 0.0128(9) -0.0103(9) 0.0013(8)
C10 0.0336(10) 0.0503(11) 0.0454(10) 0.0056(8) 0.0019(8) 0.0009(9)
C11 0.0358(10) 0.0374(9) 0.0376(9) -0.0008(8) 0.0034(7) 0.0047(7)
F12 0.0680(9) 0.0670(9) 0.0839(10) 0.0306(8) -0.0118(8) 0.0172(8)
C13 0.0340(9) 0.0282(9) 0.0415(10) 0.0013(7) -0.0062(7) 0.0035(7)
C14 0.0336(9) 0.0374(10) 0.0425(10) 0.0035(8) -0.0042(7) 0.0092(8)
C15 0.0391(11) 0.0479(11) 0.0581(13) -0.0028(9) -0.0055(9) 0.0168(10)
C16 0.0426(12) 0.0678(15) 0.0641(14) 0.0012(11) 0.0086(10) 0.0257(12)
C17 0.0551(14) 0.0756(17) 0.0457(12) 0.0170(12) 0.0133(10) 0.0156(11)
C18 0.0503(12) 0.0534(12) 0.0413(11) 0.0167(10) 0.0004(9) 0.0046(9)
C19 0.0395(10) 0.0372(10) 0.0362(10) 0.0084(8) -0.0024(8) 0.0061(8)
C20 0.0477(11) 0.0330(9) 0.0369(10) -0.0013(8) -0.0034(8) -0.0006(7)
O21 0.0528(9) 0.0371(7) 0.0518(8) -0.0053(6) -0.0049(6) -0.0079(6)
C22 0.0862(18) 0.0692(16) 0.0444(12) 0.0147(15) 0.0034(12) -0.0110(11)
O23 0.0424(8) 0.0592(10) 0.0832(12) -0.0047(7) -0.0177(8) -0.0020(9)

loop_
_atom_type_symbol
_atom_type_description
_atom_type_scat_dispersion_real
_atom_type_scat_dispersion_imag
_atom_type_scat_source
C C 0.0181 0.0091 'International Tables Vol C Tables 4.2.6.8 and 6.1.1.4'
H H 0.0000 0.0000 'International Tables Vol C Tables 4.2.6.8 and 6.1.1.4'
N N 0.0311 0.0180 'International Tables Vol C Tables 4.2.6.8 and 6.1.1.4'
O O 0.0492 0.0322 'International Tables Vol C Tables 4.2.6.8 and 6.1.1.4'
F F 0.0727 0.0534 'International Tables Vol C Tables 4.2.6.8 and 6.1.1.4'
S S 0.3331 0.5567 'International Tables Vol C Tables 4.2.6.8 and 6.1.1.4'

loop_
_geom_angle_atom_site_label_1
_geom_angle_atom_site_label_2
_geom_angle_atom_site_label_3
_geom_angle
N5 O1 S2 114.49(12)
C3 N5 O1 110.11(16)
N5 C3 C6 118.38(17)
N5 C3 C4 118.26(17)
C6 C3 C4 123.36(15)
C3 C4 C20 118.40(15)
C3 C4 C13 112.23(14)
C20 C4 C13 106.04(15)
C3 C4 S2 101.27(12)
C20 C4 S2 112.37(13)
C13 C4 S2 105.98(12)
O23 S2 O1 109.36(11)
O23 S2 C4 106.69(9)
O1 S2 C4 90.00(8)
C11 C6 C7 119.12(17)
C11 C6 C3 121.04(16)
C7 C6 C3 119.83(16)
C8 C7 C6 120.97(18)
C8 C7 H7 119.5
C6 C7 H7 119.5
C7 C8 C9 117.86(18)
C7 C8 H8 121.1
C9 C8 H8 121.1
F12 C9 C10 118.8(2)
F12 C9 C8 117.95(19)
C10 C9 C8 123.25(19)
C9 C10 C11 118.51(18)
C9 C10 H10 120.7
C11 C10 H10 120.7
C10 C11 C6 120.27(17)
C10 C11 H11 119.9
C6 C11 H11 119.9
O21 C13 C14 129.79(18)
O21 C13 C4 123.72(17)
C14 C13 C4 106.48(15)
C19 C14 C15 122.0(2)
C19 C14 C13 110.36(17)
C15 C14 C13 127.7(2)
C16 C15 C14 117.1(2)
C16 C15 H15 121.5
C14 C15 H15 121.5
C15 C16 C17 120.9(2)
C15 C16 H16 119.5
C17 C16 H16 119.5
C18 C17 C16 122.9(2)
C18 C17 H17 118.5
C16 C17 H17 118.5
C17 C18 C19 116.0(2)
C17 C18 C22 123.1(2)
C19 C18 C22 120.9(2)
C14 C19 C18 121.18(19)
C14 C19 C20 112.18(17)
C18 C19 C20 126.64(19)
C19 C20 C4 104.54(15)
C19 C20 H20A 110.8
C4 C20 H20A 110.8
C19 C20 H20B 110.8
C4 C20 H20B 110.8
H20A C20 H20B 108.9
C18 C22 H22A 109.5
C18 C22 H22B 109.5
H22A C22 H22B 109.5
C18 C22 H22C 109.5
H22A C22 H22C 109.5
H22B C22 H22C 109.5

loop_
_geom_bond_atom_site_label_1
_geom_bond_atom_site_label_2
_geom_bond_distance
O1 N5 1.442(2)
O1 S2 1.6479(19)
N5 C3 1.278(3)
C3 C6 1.474(2)
C3 C4 1.503(2)
C4 C20 1.530(3)
C4 C13 1.564(2)
C4 S2 1.8614(19)
S2 O23 1.4527(17)
C6 C11 1.396(3)
C6 C7 1.398(2)
C7 C8 1.375(3)
C7 H7 0.93
C8 C9 1.378(3)
C8 H8 0.93
C9 F12 1.356(2)
C9 C10 1.370(3)
C10 C11 1.381(3)
C10 H10 0.93
C11 H11 0.93
C13 O21 1.207(2)
C13 C14 1.465(3)
C14 C19 1.392(3)
C14 C15 1.394(3)
C15 C16 1.377(4)
C15 H15 0.93
C16 C17 1.393(4)
C16 H16 0.93
C17 C18 1.388(4)
C17 H17 0.93
C18 C19 1.399(3)
C18 C22 1.511(4)
C19 C20 1.508(3)
C20 H20A 0.97
C20 H20B 0.97
C22 H22A 0.96
C22 H22B 0.96
C22 H22C 0.96

loop_
_geom_torsion_atom_site_label_1
_geom_torsion_atom_site_label_2
_geom_torsion_atom_site_label_3
_geom_torsion_atom_site_label_4
_geom_torsion
S2 O1 N5 C3 -16.6(2)
O1 N5 C3 C6 178.99(15)
O1 N5 C3 C4 -1.9(2)
N5 C3 C4 C20 139.61(19)
C6 C3 C4 C20 -41.4(2)
N5 C3 C4 C13 -96.3(2)
C6 C3 C4 C13 82.7(2)
N5 C3 C4 S2 16.3(2)
C6 C3 C4 S2 -164.66(14)
N5 O1 S2 O23 -85.38(15)
N5 O1 S2 C4 22.34(15)
C3 C4 S2 O23 89.82(14)
C20 C4 S2 O23 -37.51(16)
C13 C4 S2 O23 -152.90(13)
C3 C4 S2 O1 -20.43(13)
C20 C4 S2 O1 -147.76(14)
C13 C4 S2 O1 96.85(13)
N5 C3 C6 C11 142.68(19)
C4 C3 C6 C11 -36.3(3)
N5 C3 C6 C7 -36.0(3)
C4 C3 C6 C7 145.01(17)
C11 C6 C7 C8 -0.5(3)
C3 C6 C7 C8 178.22(17)
C6 C7 C8 C9 0.3(3)
C7 C8 C9 F12 179.57(18)
C7 C8 C9 C10 -0.6(3)
F12 C9 C10 C11 -179.12(18)
C8 C9 C10 C11 1.1(3)
C9 C10 C11 C6 -1.2(3)
C7 C6 C11 C10 0.9(3)
C3 C6 C11 C10 -177.75(17)
C3 C4 C13 O21 44.2(2)
C20 C4 C13 O21 174.90(18)
S2 C4 C13 O21 -65.5(2)
C3 C4 C13 C14 -136.76(16)
C20 C4 C13 C14 -6.05(18)
S2 C4 C13 C14 113.57(13)
O21 C13 C14 C19 -177.41(19)
C4 C13 C14 C19 3.6(2)
O21 C13 C14 C15 3.4(3)
C4 C13 C14 C15 -175.55(18)
C19 C14 C15 C16 -0.1(3)
C13 C14 C15 C16 178.96(19)
C14 C15 C16 C17 0.3(3)
C15 C16 C17 C18 -0.2(4)
C16 C17 C18 C19 -0.2(3)
C16 C17 C18 C22 -179.2(2)
C15 C14 C19 C18 -0.3(3)
C13 C14 C19 C18 -179.50(17)
C15 C14 C19 C20 179.56(18)
C13 C14 C19 C20 0.3(2)
C17 C18 C19 C14 0.4(3)
C22 C18 C19 C14 179.5(2)
C17 C18 C19 C20 -179.37(19)
C22 C18 C19 C20 -0.3(3)
C14 C19 C20 C4 -4.2(2)
C18 C19 C20 C4 175.63(18)
C3 C4 C20 C19 133.15(16)
C13 C4 C20 C19 6.06(19)
S2 C4 C20 C19 -109.29(15)
